data_7109209
loop_
_publ_author_name
'Ling Zhou'
'Daniel Weiliang Tay'
'Jie Chen'
'Gulice Yiu Chung Leung'
'Ying-Yeung Yeung'

_publ_section_title
;
 Enantioselective synthesis of 2-substituted and 3-substituted piperidines
 through a bromoaminocyclization process
;
_journal_name_full Chem.Commun.
_journal_page_first 4412
_journal_paper_doi 10.1039/c2cc36578b
_journal_volume 49
_journal_year 2013
_chemical_formula_sum 'C17 H18 N2 O5 S'
_chemical_formula_weight 362.39
_chemical_name_systematic
;
?
;
_space_group_IT_number 14
_symmetry_cell_setting monoclinic
_symmetry_space_group_name_Hall '-P 2yn'
_symmetry_space_group_name_H-M 'P 1 21/n 1'
_atom_sites_solution_hydrogens geom
_atom_sites_solution_primary direct
_atom_sites_solution_secondary difmap
_audit_creation_method SHELXL-97
_cell_angle_alpha 90.00
_cell_angle_beta 101.412(9)
_cell_angle_gamma 90.00
_cell_formula_units_Z 4
_cell_length_a 14.476(7)
_cell_length_b 7.111(4)
_cell_length_c 16.113(8)
_cell_measurement_reflns_used 2165
_cell_measurement_temperature 100(2)
_cell_measurement_theta_max 27.93
_cell_measurement_theta_min 2.58
_cell_volume 1625.9(15)
_computing_cell_refinement 'Bruker SAINT'
_computing_data_collection 'Bruker APEX2'
_computing_data_reduction 'Bruker SAINT'
_computing_molecular_graphics 'Bruker SHELXTL'
_computing_publication_material 'Bruker SHELXTL'
_computing_structure_refinement 'SHELXL-97 (Sheldrick, 2008)'
_computing_structure_solution 'SHELXS-97 (Sheldrick, 2008)'
_diffrn_ambient_temperature 100(2)
_diffrn_measured_fraction_theta_full 0.999
_diffrn_measured_fraction_theta_max 0.999
_diffrn_measurement_device_type 'Bruker APEX-II CCD'
_diffrn_measurement_method '\f and \w scans'
_diffrn_radiation_monochromator graphite
_diffrn_radiation_source 'fine-focus sealed tube'
_diffrn_radiation_type MoK\a
_diffrn_radiation_wavelength 0.71073
_diffrn_reflns_av_R_equivalents 0.0599
_diffrn_reflns_av_sigmaI/netI 0.0696
_diffrn_reflns_limit_h_max 18
_diffrn_reflns_limit_h_min -15
_diffrn_reflns_limit_k_max 9
_diffrn_reflns_limit_k_min -8
_diffrn_reflns_limit_l_max 20
_diffrn_reflns_limit_l_min -20
_diffrn_reflns_number 10087
_diffrn_reflns_theta_full 27.50
_diffrn_reflns_theta_max 27.50
_diffrn_reflns_theta_min 1.73
_exptl_absorpt_coefficient_mu 0.231
_exptl_absorpt_correction_T_max 0.9772
_exptl_absorpt_correction_T_min 0.8737
_exptl_absorpt_correction_type multi-scan
_exptl_absorpt_process_details 'Sadabs, (Sheldrick 2008)'
_exptl_crystal_colour Yellow
_exptl_crystal_density_diffrn 1.480
_exptl_crystal_density_meas ?
_exptl_crystal_density_method 'not measured'
_exptl_crystal_description Rod
_exptl_crystal_F_000 760
_exptl_crystal_size_max 0.60
_exptl_crystal_size_mid 0.14
_exptl_crystal_size_min 0.10
_refine_diff_density_max 0.755
_refine_diff_density_min -0.706
_refine_diff_density_rms 0.115
_refine_ls_extinction_method none
_refine_ls_goodness_of_fit_ref 1.050
_refine_ls_hydrogen_treatment constr
_refine_ls_matrix_type full
_refine_ls_number_parameters 227
_refine_ls_number_reflns 3731
_refine_ls_number_restraints 0
_refine_ls_restrained_S_all 1.050
_refine_ls_R_factor_all 0.0862
_refine_ls_R_factor_gt 0.0631
_refine_ls_shift/su_max 0.001
_refine_ls_shift/su_mean 0.000
_refine_ls_structure_factor_coef Fsqd
_refine_ls_weighting_details 'calc w=1/[\s^2^(Fo^2^)+(0.0983P)^2^+0.1400P] where P=(Fo^2^+2Fc^2^)/3'
_refine_ls_weighting_scheme calc
_refine_ls_wR_factor_gt 0.1552
_refine_ls_wR_factor_ref 0.1712
_reflns_number_gt 2837
_reflns_number_total 3731
_reflns_threshold_expression >2sigma(I)
_cod_data_source_file c2cc36578b.txt
_cod_data_source_block ent_3a
_cod_depositor_comments
;
The following automatic conversions were performed:

'_exptl_crystal_density_meas' value 'Not Measured' was changed to '?'
- the value is perceived as not measured.

Automatic conversion script
Id: cif_fix_values 3008 2015-01-20 13:52:24Z robertas 
;
_cod_original_cell_volume 1625.9(14)
_cod_original_sg_symbol_H-M P2(1)/n
_cod_database_code 7109209

loop_
_symmetry_equiv_pos_as_xyz
'x, y, z'
'-x+1/2, y+1/2, -z+1/2'
'-x, -y, -z'
'x-1/2, -y-1/2, z-1/2'

loop_
_atom_site_label
_atom_site_type_symbol
_atom_site_fract_x
_atom_site_fract_y
_atom_site_fract_z
_atom_site_U_iso_or_equiv
_atom_site_adp_type
_atom_site_occupancy
_atom_site_symmetry_multiplicity
_atom_site_calc_flag
_atom_site_refinement_flags
S1 S 1.14169(5) 0.84972(9) 0.18772(4) 0.0161(2) Uani 1 1 d .
O1 O 1.11343(14) 0.5568(3) 0.37284(12) 0.0215(4) Uani 1 1 d .
H1 H 1.1664 0.5227 0.3644 0.032 Uiso 1 1 calc R
O2 O 1.12889(13) 0.6733(3) 0.14215(11) 0.0190(4) Uani 1 1 d .
O3 O 1.22980(13) 0.9488(3) 0.19566(12) 0.0220(4) Uani 1 1 d .
O4 O 0.75248(15) 1.2998(3) 0.00355(13) 0.0308(5) Uani 1 1 d .
O5 O 0.84785(15) 1.5400(3) 0.02541(13) 0.0260(5) Uani 1 1 d .
N1 N 1.12185(16) 0.8146(3) 0.28157(13) 0.0172(5) Uani 1 1 d .
N2 N 0.83063(17) 1.3687(3) 0.02724(14) 0.0218(5) Uani 1 1 d .
C1 C 1.1380(2) 0.9680(4) 0.34570(17) 0.0200(6) Uani 1 1 d .
H1A H 1.1698 1.0748 0.3236 0.024 Uiso 1 1 calc R
H1B H 1.1798 0.9220 0.3979 0.024 Uiso 1 1 calc R
C2 C 1.0452(2) 1.0349(4) 0.36651(19) 0.0237(6) Uani 1 1 d .
H2A H 1.0076 1.0991 0.3165 0.028 Uiso 1 1 calc R
H2B H 1.0583 1.1270 0.4135 0.028 Uiso 1 1 calc R
C3 C 0.9879(2) 0.8702(4) 0.39208(17) 0.0201(6) Uani 1 1 d .
H3A H 1.0228 0.8121 0.4449 0.024 Uiso 1 1 calc R
H3B H 0.9269 0.9171 0.4028 0.024 Uiso 1 1 calc R
C4 C 0.97018(18) 0.7226(4) 0.32110(16) 0.0177(6) Uani 1 1 d .
H4A H 0.9358 0.7884 0.2692 0.021 Uiso 1 1 calc R
C5 C 1.06441(19) 0.6536(4) 0.30071(16) 0.0171(6) Uani 1 1 d .
H5A H 1.0517 0.5662 0.2512 0.020 Uiso 1 1 calc R
C6 C 0.91016(19) 0.5532(4) 0.33444(17) 0.0179(6) Uani 1 1 d .
C7 C 0.87293(19) 0.4403(4) 0.26473(17) 0.0200(6) Uani 1 1 d .
H7 H 0.8855 0.4716 0.2107 0.024 Uiso 1 1 calc R
C8 C 0.8178(2) 0.2830(4) 0.27245(18) 0.0248(6) Uani 1 1 d .
H8 H 0.7933 0.2084 0.2242 0.030 Uiso 1 1 calc R
C9 C 0.7990(2) 0.2359(4) 0.35184(18) 0.0248(6) Uani 1 1 d .
H9 H 0.7612 0.1294 0.3578 0.030 Uiso 1 1 calc R
C10 C 0.83585(19) 0.3457(4) 0.42160(17) 0.0223(6) Uani 1 1 d .
H10 H 0.8237 0.3130 0.4756 0.027 Uiso 1 1 calc R
C11 C 0.89078(19) 0.5038(4) 0.41354(17) 0.0202(6) Uani 1 1 d .
H11 H 0.9151 0.5783 0.4619 0.024 Uiso 1 1 calc R
C12 C 1.05232(19) 1.0059(4) 0.13537(16) 0.0168(5) Uani 1 1 d .
C13 C 0.96322(19) 0.9306(4) 0.10314(17) 0.0201(6) Uani 1 1 d .
H13 H 0.9526 0.7992 0.1064 0.024 Uiso 1 1 calc R
C14 C 0.8903(2) 1.0494(4) 0.06634(17) 0.0196(6) Uani 1 1 d .
H14 H 0.8291 1.0013 0.0445 0.024 Uiso 1 1 calc R
C15 C 0.90949(19) 1.2419(4) 0.06223(16) 0.0183(6) Uani 1 1 d .
C16 C 0.99765(19) 1.3174(4) 0.09190(16) 0.0190(6) Uani 1 1 d .
H16 H 1.0085 1.4482 0.0866 0.023 Uiso 1 1 calc R
C17 C 1.0708(2) 1.1981(4) 0.12989(17) 0.0196(6) Uani 1 1 d .
H17 H 1.1320 1.2468 0.1515 0.024 Uiso 1 1 calc R

loop_
_atom_site_aniso_label
_atom_site_aniso_U_11
_atom_site_aniso_U_22
_atom_site_aniso_U_33
_atom_site_aniso_U_23
_atom_site_aniso_U_13
_atom_site_aniso_U_12
S1 0.0134(4) 0.0106(3) 0.0241(3) -0.0009(2) 0.0034(2) -0.0017(2)
O1 0.0182(11) 0.0173(10) 0.0291(10) 0.0049(8) 0.0052(8) 0.0056(8)
O2 0.0194(10) 0.0131(9) 0.0246(9) -0.0032(7) 0.0046(8) -0.0002(7)
O3 0.0143(10) 0.0203(11) 0.0318(10) 0.0001(8) 0.0056(8) -0.0053(8)
O4 0.0178(11) 0.0269(12) 0.0454(12) 0.0121(10) 0.0007(9) 0.0001(9)
O5 0.0321(13) 0.0109(9) 0.0339(11) 0.0002(8) 0.0038(9) 0.0048(8)
N1 0.0174(12) 0.0101(11) 0.0239(11) -0.0004(8) 0.0038(9) -0.0008(9)
N2 0.0239(14) 0.0170(12) 0.0251(11) 0.0034(9) 0.0063(10) 0.0024(10)
C1 0.0186(15) 0.0146(13) 0.0258(13) -0.0056(10) 0.0017(11) -0.0054(10)
C2 0.0273(17) 0.0116(13) 0.0322(15) -0.0042(11) 0.0058(12) -0.0004(11)
C3 0.0173(14) 0.0145(13) 0.0286(14) -0.0010(11) 0.0045(11) 0.0012(11)
C4 0.0139(13) 0.0124(12) 0.0264(13) 0.0012(10) 0.0030(10) 0.0017(10)
C5 0.0179(14) 0.0107(12) 0.0233(13) -0.0002(10) 0.0055(10) -0.0016(10)
C6 0.0124(13) 0.0124(13) 0.0283(14) 0.0016(10) 0.0028(10) 0.0032(10)
C7 0.0136(14) 0.0180(14) 0.0279(14) 0.0018(11) 0.0032(11) 0.0015(11)
C8 0.0187(15) 0.0210(15) 0.0333(15) -0.0034(12) 0.0022(12) -0.0033(12)
C9 0.0178(15) 0.0195(15) 0.0373(15) 0.0026(12) 0.0054(12) -0.0035(11)
C10 0.0151(14) 0.0250(15) 0.0272(14) 0.0064(11) 0.0050(11) 0.0024(11)
C11 0.0155(14) 0.0189(14) 0.0252(13) 0.0011(11) 0.0019(11) 0.0030(11)
C12 0.0173(14) 0.0105(12) 0.0229(12) 0.0004(10) 0.0042(10) -0.0012(10)
C13 0.0196(15) 0.0125(13) 0.0276(14) -0.0007(11) 0.0035(11) -0.0045(11)
C14 0.0169(14) 0.0156(14) 0.0255(13) 0.0004(10) 0.0022(11) -0.0064(10)
C15 0.0191(14) 0.0147(13) 0.0210(12) 0.0013(10) 0.0041(10) 0.0024(11)
C16 0.0226(15) 0.0091(12) 0.0258(13) -0.0016(10) 0.0056(11) -0.0031(10)
C17 0.0186(14) 0.0125(13) 0.0273(13) -0.0017(10) 0.0032(11) -0.0037(10)

loop_
_atom_type_symbol
_atom_type_description
_atom_type_scat_dispersion_real
_atom_type_scat_dispersion_imag
_atom_type_scat_source
C C 0.0033 0.0016 'International Tables Vol C Tables 4.2.6.8 and 6.1.1.4'
H H 0.0000 0.0000 'International Tables Vol C Tables 4.2.6.8 and 6.1.1.4'
N N 0.0061 0.0033 'International Tables Vol C Tables 4.2.6.8 and 6.1.1.4'
O O 0.0106 0.0060 'International Tables Vol C Tables 4.2.6.8 and 6.1.1.4'
S S 0.1246 0.1234 'International Tables Vol C Tables 4.2.6.8 and 6.1.1.4'

loop_
_geom_angle_atom_site_label_1
_geom_angle_atom_site_label_2
_geom_angle_atom_site_label_3
_geom_angle
O3 S1 O2 119.43(12)
O3 S1 N1 108.14(12)
O2 S1 N1 108.22(11)
O3 S1 C12 106.49(13)
O2 S1 C12 106.94(12)
N1 S1 C12 107.00(12)
C5 O1 H1 109.5
C5 N1 C1 116.0(2)
C5 N1 S1 121.72(17)
C1 N1 S1 120.27(18)
O4 N2 O5 124.2(2)
O4 N2 C15 118.2(2)
O5 N2 C15 117.6(2)
N1 C1 C2 110.9(2)
N1 C1 H1A 109.5
C2 C1 H1A 109.5
N1 C1 H1B 109.5
C2 C1 H1B 109.5
H1A C1 H1B 108.0
C1 C2 C3 111.5(2)
C1 C2 H2A 109.3
C3 C2 H2A 109.3
C1 C2 H2B 109.3
C3 C2 H2B 109.3
H2A C2 H2B 108.0
C4 C3 C2 109.9(2)
C4 C3 H3A 109.7
C2 C3 H3A 109.7
C4 C3 H3B 109.7
C2 C3 H3B 109.7
H3A C3 H3B 108.2
C6 C4 C3 116.8(2)
C6 C4 C5 109.3(2)
C3 C4 C5 110.6(2)
C6 C4 H4A 106.5
C3 C4 H4A 106.5
C5 C4 H4A 106.5
O1 C5 N1 109.6(2)
O1 C5 C4 107.5(2)
N1 C5 C4 110.8(2)
O1 C5 H5A 109.7
N1 C5 H5A 109.7
C4 C5 H5A 109.7
C7 C6 C11 118.1(3)
C7 C6 C4 118.7(2)
C11 C6 C4 123.2(2)
C8 C7 C6 121.7(3)
C8 C7 H7 119.2
C6 C7 H7 119.2
C7 C8 C9 119.5(3)
C7 C8 H8 120.3
C9 C8 H8 120.3
C10 C9 C8 119.5(3)
C10 C9 H9 120.2
C8 C9 H9 120.2
C9 C10 C11 120.8(3)
C9 C10 H10 119.6
C11 C10 H10 119.6
C10 C11 C6 120.3(3)
C10 C11 H11 119.8
C6 C11 H11 119.8
C13 C12 C17 121.7(3)
C13 C12 S1 117.8(2)
C17 C12 S1 120.5(2)
C14 C13 C12 119.5(3)
C14 C13 H13 120.2
C12 C13 H13 120.2
C13 C14 C15 118.2(2)
C13 C14 H14 120.9
C15 C14 H14 120.9
C16 C15 C14 122.8(3)
C16 C15 N2 119.2(2)
C14 C15 N2 118.0(2)
C15 C16 C17 119.0(3)
C15 C16 H16 120.5
C17 C16 H16 120.5
C12 C17 C16 118.8(3)
C12 C17 H17 120.6
C16 C17 H17 120.6

loop_
_geom_bond_atom_site_label_1
_geom_bond_atom_site_label_2
_geom_bond_distance
S1 O3 1.441(2)
S1 O2 1.447(2)
S1 N1 1.614(2)
S1 C12 1.785(3)
O1 C5 1.415(3)
O1 H1 0.8400
O4 N2 1.223(3)
O5 N2 1.245(3)
N1 C5 1.482(3)
N1 C1 1.489(3)
N2 C15 1.476(4)
C1 C2 1.524(4)
C1 H1A 0.9900
C1 H1B 0.9900
C2 C3 1.538(4)
C2 H2A 0.9900
C2 H2B 0.9900
C3 C4 1.536(4)
C3 H3A 0.9900
C3 H3B 0.9900
C4 C6 1.525(4)
C4 C5 1.545(4)
C4 H4A 1.0000
C5 H5A 1.0000
C6 C7 1.399(4)
C6 C11 1.403(4)
C7 C8 1.393(4)
C7 H7 0.9500
C8 C9 1.401(4)
C8 H8 0.9500
C9 C10 1.386(4)
C9 H9 0.9500
C10 C11 1.398(4)
C10 H10 0.9500
C11 H11 0.9500
C12 C13 1.398(4)
C12 C17 1.399(4)
C13 C14 1.389(4)
C13 H13 0.9500
C14 C15 1.401(4)
C14 H14 0.9500
C15 C16 1.380(4)
C16 C17 1.400(4)
C16 H16 0.9500
C17 H17 0.9500

loop_
_geom_hbond_atom_site_label_D
_geom_hbond_atom_site_label_H
_geom_hbond_atom_site_label_A
_geom_hbond_distance_DH
_geom_hbond_distance_HA
_geom_hbond_distance_DA
_geom_hbond_angle_DHA
_geom_hbond_site_symmetry_A
O1 H1 O3 0.84 2.01 2.819(3) 160.9 2_745
